data_7244856
loop_
_publ_author_name
'Paul, Suparna'
'Mondal, Udayan'
'Nag, Somrita'
'Seth, Madhupa'
'Banerjee, Priyabrata'

_publ_section_title
;
 Unveiling of a smartphone-mediated ratiometric chemosensor towards the
 nanomolar level detection of lethal CN&#x2212;: combined experimental and
 theoretical validation with the proposition of a molecular logic
 circuitry
;
_journal_issue 20
_journal_name_full 'RSC Advances'
_journal_page_first 12564
_journal_page_last 12572
_journal_paper_doi 10.1039/D1RA07139D
_journal_volume 12
_journal_year 2022
_chemical_formula_sum 'C17 H12 N4 O4'
_chemical_formula_weight 336.31
_space_group_crystal_system monoclinic
_space_group_IT_number 14
_space_group_name_Hall '-P 2yn'
_space_group_name_H-M_alt 'P 1 21/n 1'
_atom_sites_solution_hydrogens geom
_audit_creation_method SHELXL-2016/6
_audit_update_record
;
2020-07-28 deposited with the CCDC.	2022-03-31 downloaded from the CCDC.
;
_cell_angle_alpha 90
_cell_angle_beta 98.997(11)
_cell_angle_gamma 90
_cell_formula_units_Z 4
_cell_length_a 6.787(2)
_cell_length_b 12.178(5)
_cell_length_c 17.714(7)
_cell_measurement_reflns_used 2112
_cell_measurement_temperature 120(2)
_cell_measurement_theta_max 25.99
_cell_measurement_theta_min 2.87
_cell_volume 1446.1(9)
_computing_cell_refinement 'Bruker SAINT'
_computing_data_collection 'Bruker APEX3'
_computing_data_reduction 'Bruker SAINT'
_computing_molecular_graphics 'Bruker SHELXTL'
_computing_publication_material 'Bruker SHELXTL'
_computing_structure_refinement 'SHELXL-2016/6 (Sheldrick, 2016)'
_computing_structure_solution 'SHELXT 2014/5 (Sheldrick, 2014)'
_diffrn_ambient_temperature 120(2)
_diffrn_measured_fraction_theta_full 0.996
_diffrn_measured_fraction_theta_max 0.996
_diffrn_measurement_device_type 'Bruker APEX-III CCD'
_diffrn_measurement_method '\f and \w scans'
_diffrn_radiation_type MoK\a
_diffrn_radiation_wavelength 0.71073
_diffrn_reflns_av_R_equivalents 0.1049
_diffrn_reflns_av_unetI/netI 0.0980
_diffrn_reflns_Laue_measured_fraction_full 0.996
_diffrn_reflns_Laue_measured_fraction_max 0.996
_diffrn_reflns_limit_h_max 7
_diffrn_reflns_limit_h_min -8
_diffrn_reflns_limit_k_max 14
_diffrn_reflns_limit_k_min -14
_diffrn_reflns_limit_l_max 21
_diffrn_reflns_limit_l_min -21
_diffrn_reflns_number 10216
_diffrn_reflns_point_group_measured_fraction_full 0.996
_diffrn_reflns_point_group_measured_fraction_max 0.996
_diffrn_reflns_theta_full 24.995
_diffrn_reflns_theta_max 24.995
_diffrn_reflns_theta_min 2.328
_diffrn_source 'fine focus sealed tube'
_exptl_absorpt_coefficient_mu 0.114
_exptl_absorpt_correction_type multi-scan
_exptl_absorpt_process_details SADABS
_exptl_crystal_colour colorless
_exptl_crystal_density_diffrn 1.545
_exptl_crystal_description block
_exptl_crystal_F_000 696
_exptl_crystal_size_max .18
_exptl_crystal_size_mid .14
_exptl_crystal_size_min .12
_exptl_transmission_factor_max .986
_exptl_transmission_factor_min .981
_refine_diff_density_max 0.351
_refine_diff_density_min -0.342
_refine_diff_density_rms 0.075
_refine_ls_extinction_method none
_refine_ls_goodness_of_fit_ref 1.138
_refine_ls_hydrogen_treatment constr
_refine_ls_matrix_type full
_refine_ls_number_parameters 226
_refine_ls_number_reflns 2539
_refine_ls_number_restraints 0
_refine_ls_restrained_S_all 1.138
_refine_ls_R_factor_all 0.1460
_refine_ls_R_factor_gt 0.0945
_refine_ls_shift/su_max 0.000
_refine_ls_shift/su_mean 0.000
_refine_ls_structure_factor_coef Fsqd
_refine_ls_weighting_details 'w=1/[\s^2^(Fo^2^)+(0.0364P)^2^+4.8771P] where P=(Fo^2^+2Fc^2^)/3'
_refine_ls_weighting_scheme calc
_refine_ls_wR_factor_gt 0.1903
_refine_ls_wR_factor_ref 0.2092
_reflns_Friedel_coverage 0.000
_reflns_number_gt 1613
_reflns_number_total 2539
_reflns_threshold_expression 'I > 2\s(I)'
_cod_data_source_file d1ra07139d3.cif
_cod_data_source_block DNMH
_cod_original_cell_volume 1446.2(9)
_cod_original_sg_symbol_H-M 'P 21/n'
_cod_database_code 7244856
_shelx_shelxl_version_number 2016/6
_shelx_space_group_comment
;
The symmetry employed for this shelxl refinement is uniquely defined
by the following loop, which should always be used as a source of
symmetry information in preference to the above space-group names.
They are only intended as comments.
;

loop_
_space_group_symop_operation_xyz
'x, y, z'
'-x+1/2, y+1/2, -z+1/2'
'-x, -y, -z'
'x-1/2, -y-1/2, z-1/2'

loop_
_atom_site_label
_atom_site_type_symbol
_atom_site_fract_x
_atom_site_fract_y
_atom_site_fract_z
_atom_site_U_iso_or_equiv
_atom_site_adp_type
_atom_site_occupancy
_atom_site_site_symmetry_order
_atom_site_calc_flag
_atom_site_refinement_flags_posn
_atom_site_refinement_flags_adp
_atom_site_refinement_flags_occupancy
_atom_site_disorder_assembly
_atom_site_disorder_group
O001 O 0.2909(6) 0.1754(3) 0.4827(2) 0.0346(10) Uani 1 1 d . . . . .
O002 O 0.3250(6) 0.0576(3) 0.5756(2) 0.0391(11) Uani 1 1 d . . . . .
O1 O 0.4166(6) 0.3310(4) 0.8667(2) 0.0447(11) Uani 1 1 d . . . . .
O004 O 0.4328(6) 0.1600(4) 0.8352(2) 0.0434(11) Uani 1 1 d . . . . .
N005 N 0.2641(6) 0.3870(3) 0.5107(2) 0.0236(10) Uani 1 1 d . . . . .
H005 H 0.250703 0.339471 0.472795 0.028 Uiso 1 1 calc R U . . .
N1 N 0.3132(6) 0.1521(4) 0.5517(2) 0.0244(10) Uani 1 1 d . . . . .
N007 N 0.2488(6) 0.4984(4) 0.4970(2) 0.0260(11) Uani 1 1 d . . . . .
N2 N 0.4102(6) 0.2586(4) 0.8186(2) 0.0298(11) Uani 1 1 d . . . . .
C009 C 0.3249(7) 0.2409(4) 0.6072(3) 0.0179(11) Uani 1 1 d . . . . .
C00A C 0.3005(7) 0.3533(4) 0.5843(3) 0.0186(11) Uani 1 1 d . . . . .
C00B C 0.3610(7) 0.2115(4) 0.6831(3) 0.0205(12) Uani 1 1 d . . . . .
H00B H 0.376786 0.136243 0.696836 0.025 Uiso 1 1 calc R U . . .
C00C C 0.2069(8) 0.7215(4) 0.4638(3) 0.0254(13) Uani 1 1 d . . . . .
H00C H 0.229807 0.697485 0.515429 0.030 Uiso 1 1 calc R U . . .
C00D C 0.3744(8) 0.2907(5) 0.7392(3) 0.0251(12) Uani 1 1 d . . . . .
C00E C 0.1532(7) 0.6790(4) 0.3298(3) 0.0236(12) Uani 1 1 d . . . . .
C00F C 0.1898(7) 0.6443(4) 0.4074(3) 0.0214(12) Uani 1 1 d . . . . .
C00G C 0.3493(7) 0.4005(4) 0.7193(3) 0.0230(12) Uani 1 1 d . . . . .
H00G H 0.355781 0.455009 0.758017 0.028 Uiso 1 1 calc R U . . .
C00H C 0.2104(7) 0.5264(5) 0.4270(3) 0.0276(13) Uani 1 1 d . . . . .
H00H H 0.195237 0.472267 0.387842 0.033 Uiso 1 1 calc R U . . .
C00I C 0.3153(7) 0.4303(4) 0.6444(3) 0.0231(12) Uani 1 1 d . . . . .
H00I H 0.300982 0.506089 0.632041 0.028 Uiso 1 1 calc R U . . .
C00J C 0.0859(8) 0.6419(4) 0.1924(3) 0.0266(13) Uani 1 1 d . . . . .
H00J H 0.066885 0.590948 0.151279 0.032 Uiso 1 1 calc R U . . .
C00K C 0.1372(7) 0.7929(4) 0.3128(3) 0.0214(12) Uani 1 1 d . . . . .
C00L C 0.1250(7) 0.6048(5) 0.2655(3) 0.0262(13) Uani 1 1 d . . . . .
H00L H 0.133944 0.527985 0.274565 0.031 Uiso 1 1 calc R U . . .
C00M C 0.1922(8) 0.8346(4) 0.4492(3) 0.0260(12) Uani 1 1 d . . . . .
H00M H 0.205196 0.885855 0.490153 0.031 Uiso 1 1 calc R U . . .
C00N C 0.1581(7) 0.8705(4) 0.3737(3) 0.0299(13) Uani 1 1 d . . . . .
H00N H 0.148847 0.946863 0.362769 0.036 Uiso 1 1 calc R U . . .
C00O C 0.0733(8) 0.7563(5) 0.1771(3) 0.0318(14) Uani 1 1 d . . . . .
H00O H 0.047889 0.781684 0.125791 0.038 Uiso 1 1 calc R U . . .
C00P C 0.0973(8) 0.8293(5) 0.2354(3) 0.0328(14) Uani 1 1 d . . . . .
H00P H 0.087452 0.905686 0.224592 0.039 Uiso 1 1 calc R U . . .

loop_
_atom_site_aniso_label
_atom_site_aniso_U_11
_atom_site_aniso_U_22
_atom_site_aniso_U_33
_atom_site_aniso_U_23
_atom_site_aniso_U_13
_atom_site_aniso_U_12
O001 0.044(3) 0.033(2) 0.027(2) -0.0042(18) 0.0061(18) 0.0059(19)
O002 0.053(3) 0.016(2) 0.048(2) -0.0011(19) 0.005(2) -0.0008(19)
O1 0.048(3) 0.056(3) 0.029(2) 0.000(2) 0.0042(19) -0.002(2)
O004 0.052(3) 0.038(3) 0.041(2) 0.021(2) 0.011(2) 0.005(2)
N005 0.022(2) 0.017(2) 0.032(2) 0.0046(19) 0.0037(19) -0.0013(19)
N1 0.018(2) 0.022(3) 0.033(3) -0.004(2) 0.0043(19) -0.0018(19)
N007 0.020(2) 0.025(3) 0.034(3) 0.005(2) 0.0062(19) 0.0018(19)
N2 0.023(3) 0.045(3) 0.022(3) 0.003(2) 0.006(2) 0.001(2)
C009 0.016(3) 0.012(3) 0.026(3) -0.004(2) 0.003(2) -0.001(2)
C00A 0.008(2) 0.023(3) 0.025(3) 0.001(2) 0.002(2) 0.001(2)
C00B 0.012(3) 0.018(3) 0.032(3) 0.006(2) 0.006(2) 0.000(2)
C00C 0.023(3) 0.027(3) 0.026(3) -0.001(2) 0.003(2) -0.001(2)
C00D 0.019(3) 0.030(3) 0.026(3) 0.003(2) 0.004(2) -0.002(2)
C00E 0.013(3) 0.023(3) 0.036(3) -0.004(2) 0.010(2) -0.002(2)
C00F 0.009(2) 0.025(3) 0.030(3) -0.003(2) 0.003(2) -0.002(2)
C00G 0.017(3) 0.027(3) 0.026(3) -0.007(2) 0.005(2) -0.005(2)
C00H 0.020(3) 0.031(3) 0.033(3) -0.002(3) 0.007(2) -0.006(2)
C00I 0.018(3) 0.016(3) 0.036(3) -0.005(2) 0.008(2) 0.000(2)
C00J 0.026(3) 0.027(3) 0.029(3) -0.001(2) 0.010(2) 0.001(2)
C00K 0.013(3) 0.028(3) 0.024(3) 0.001(2) 0.006(2) 0.000(2)
C00L 0.023(3) 0.030(3) 0.026(3) 0.001(2) 0.006(2) 0.005(2)
C00M 0.024(3) 0.025(3) 0.031(3) -0.010(2) 0.007(2) -0.003(2)
C00N 0.021(3) 0.021(3) 0.049(4) 0.007(3) 0.009(3) 0.001(2)
C00O 0.031(3) 0.032(4) 0.034(3) 0.004(3) 0.009(3) 0.002(3)
C00P 0.030(3) 0.031(3) 0.039(3) 0.007(3) 0.011(3) 0.006(3)

loop_
_atom_type_symbol
_atom_type_description
_atom_type_scat_dispersion_real
_atom_type_scat_dispersion_imag
_atom_type_scat_source
C C 0.0033 0.0016 'International Tables Vol C Tables 4.2.6.8 and 6.1.1.4'
H H 0.0000 0.0000 'International Tables Vol C Tables 4.2.6.8 and 6.1.1.4'
N N 0.0061 0.0033 'International Tables Vol C Tables 4.2.6.8 and 6.1.1.4'
O O 0.0106 0.0060 'International Tables Vol C Tables 4.2.6.8 and 6.1.1.4'

loop_
_geom_angle_atom_site_label_1
_geom_angle_atom_site_label_2
_geom_angle_atom_site_label_3
_geom_angle
_geom_angle_site_symmetry_1
_geom_angle_site_symmetry_3
_geom_angle_publ_flag
C00A N005 N007 117.7(4) . . ?
C00A N005 H005 121.1 . . ?
N007 N005 H005 121.1 . . ?
O002 N1 O001 123.2(4) . . ?
O002 N1 C009 118.1(4) . . ?
O001 N1 C009 118.7(4) . . ?
C00H N007 N005 115.6(5) . . ?
O1 N2 O004 123.0(5) . . ?
O1 N2 C00D 117.7(5) . . ?
O004 N2 C00D 119.3(5) . . ?
C00B C009 C00A 121.5(4) . . ?
C00B C009 N1 116.7(4) . . ?
C00A C009 N1 121.8(4) . . ?
N005 C00A C00I 120.4(5) . . ?
N005 C00A C009 124.1(5) . . ?
C00I C00A C009 115.5(4) . . ?
C009 C00B C00D 120.3(5) . . ?
C009 C00B H00B 119.9 . . ?
C00D C00B H00B 119.9 . . ?
C00F C00C C00M 123.2(5) . . ?
C00F C00C H00C 118.4 . . ?
C00M C00C H00C 118.4 . . ?
C00B C00D C00G 120.0(5) . . ?
C00B C00D N2 119.7(5) . . ?
C00G C00D N2 120.3(5) . . ?
C00K C00E C00F 119.4(5) . . ?
C00K C00E C00L 116.6(5) . . ?
C00F C00E C00L 124.0(5) . . ?
C00C C00F C00E 119.0(5) . . ?
C00C C00F C00H 120.3(5) . . ?
C00E C00F C00H 120.7(5) . . ?
C00I C00G C00D 120.0(5) . . ?
C00I C00G H00G 120.0 . . ?
C00D C00G H00G 120.0 . . ?
N007 C00H C00F 119.0(5) . . ?
N007 C00H H00H 120.5 . . ?
C00F C00H H00H 120.5 . . ?
C00G C00I C00A 122.7(5) . . ?
C00G C00I H00I 118.6 . . ?
C00A C00I H00I 118.6 . . ?
C00L C00J C00O 120.3(5) . . ?
C00L C00J H00J 119.8 . . ?
C00O C00J H00J 119.8 . . ?
C00E C00K C00N 119.5(5) . . ?
C00E C00K C00P 120.3(5) . . ?
C00N C00K C00P 120.2(5) . . ?
C00J C00L C00E 121.8(5) . . ?
C00J C00L H00L 119.1 . . ?
C00E C00L H00L 119.1 . . ?
C00N C00M C00C 118.8(5) . . ?
C00N C00M H00M 120.6 . . ?
C00C C00M H00M 120.6 . . ?
C00M C00N C00K 120.1(5) . . ?
C00M C00N H00N 119.9 . . ?
C00K C00N H00N 119.9 . . ?
C00P C00O C00J 120.2(5) . . ?
C00P C00O H00O 119.9 . . ?
C00J C00O H00O 119.9 . . ?
C00O C00P C00K 120.8(5) . . ?
C00O C00P H00P 119.6 . . ?
C00K C00P H00P 119.6 . . ?

loop_
_geom_bond_atom_site_label_1
_geom_bond_atom_site_label_2
_geom_bond_distance
_geom_bond_site_symmetry_2
_geom_bond_publ_flag
O001 N1 1.240(5) . ?
O002 N1 1.224(5) . ?
O1 N2 1.222(6) . ?
O004 N2 1.239(6) . ?
N005 C00A 1.352(6) . ?
N005 N007 1.379(6) . ?
N005 H005 0.8800 . ?
N1 C009 1.456(6) . ?
N007 C00H 1.274(6) . ?
N2 C00D 1.444(6) . ?
C009 C00B 1.375(7) . ?
C009 C00A 1.430(7) . ?
C00A C00I 1.411(7) . ?
C00B C00D 1.379(7) . ?
C00B H00B 0.9500 . ?
C00C C00F 1.363(7) . ?
C00C C00M 1.403(7) . ?
C00C H00C 0.9500 . ?
C00D C00G 1.387(7) . ?
C00E C00K 1.419(7) . ?
C00E C00F 1.423(7) . ?
C00E C00L 1.443(7) . ?
C00F C00H 1.479(7) . ?
C00G C00I 1.360(7) . ?
C00G H00G 0.9500 . ?
C00H H00H 0.9500 . ?
C00I H00I 0.9500 . ?
C00J C00L 1.358(7) . ?
C00J C00O 1.420(7) . ?
C00J H00J 0.9500 . ?
C00K C00N 1.425(7) . ?
C00K C00P 1.427(7) . ?
C00L H00L 0.9500 . ?
C00M C00N 1.392(7) . ?
C00M H00M 0.9500 . ?
C00N H00N 0.9500 . ?
C00O C00P 1.352(7) . ?
C00O H00O 0.9500 . ?
C00P H00P 0.9500 . ?
